data_4503974
loop_
_publ_author_name
'Chen, Huan-Ching'
'Hu, Hui-Ling'
'Chan, Zhi-Kai'
'Yeh, Chun-Wei'
'Jia, Hsi-Wei'
'Wu, Chi-Phi'
'Chen, Jhy-Der'
'Wang, Ju-Chun'

_publ_section_title
;
 Ag(I) Complexes Containing FlexibleN,N&#x2018;-Di(2-pyridyl)adipoamide
 Ligands:&#x00A0; Syntheses, Structures, and Ligand Conformations
;
_journal_issue 4
_journal_name_full 'Crystal Growth &amp; Design'
_journal_page_first 698
_journal_paper_doi 10.1021/cg060619y
_journal_volume 7
_journal_year 2007
_chemical_formula_sum 'C17 H18 Cl3 D N4 O2'
_chemical_formula_weight 418.72
_chemical_name_systematic
; 
 ? 
;
_space_group_IT_number 14
_symmetry_cell_setting monoclinic
_symmetry_space_group_name_Hall '-P 2ybc'
_symmetry_space_group_name_H-M 'P 1 21/c 1'
_atom_sites_solution_hydrogens geom
_atom_sites_solution_primary direct
_atom_sites_solution_secondary difmap
_audit_creation_method SHELXL-97
_cell_angle_alpha 90.00
_cell_angle_beta 92.004(6)
_cell_angle_gamma 90.00
_cell_formula_units_Z 4
_cell_length_a 9.8917(8)
_cell_length_b 8.2994(6)
_cell_length_c 24.1948(18)
_cell_measurement_reflns_used 26
_cell_measurement_temperature 295(2)
_cell_measurement_theta_max 12.51
_cell_measurement_theta_min 5.78
_cell_volume 1985.1(3)
_computing_cell_refinement 'Bruker XSCANS'
_computing_data_collection 'Bruker XSCANS'
_computing_data_reduction 'Bruker SHELXTL'
_computing_molecular_graphics 'Bruker SHELXTL'
_computing_publication_material 'Bruker SHELXTL'
_computing_structure_refinement 'SHELXL-97 (Sheldrick, 1997)'
_computing_structure_solution 'SHELXS-97 (Sheldrick, 1990)'
_diffrn_ambient_temperature 295(2)
_diffrn_measured_fraction_theta_full 0.987
_diffrn_measured_fraction_theta_max 0.987
_diffrn_measurement_device_type 'Bruker P4'
_diffrn_measurement_method '\w scans'
_diffrn_radiation_monochromator graphite
_diffrn_radiation_source 'fine-focus sealed tube'
_diffrn_radiation_type MoK\a
_diffrn_radiation_wavelength 0.71073
_diffrn_reflns_av_R_equivalents 0.0214
_diffrn_reflns_av_sigmaI/netI 0.0282
_diffrn_reflns_limit_h_max 11
_diffrn_reflns_limit_h_min -1
_diffrn_reflns_limit_k_max 9
_diffrn_reflns_limit_k_min -1
_diffrn_reflns_limit_l_max 28
_diffrn_reflns_limit_l_min -28
_diffrn_reflns_number 4330
_diffrn_reflns_theta_full 25.00
_diffrn_reflns_theta_max 25.00
_diffrn_reflns_theta_min 2.06
_diffrn_standards_interval_count 97
_diffrn_standards_number 3
_exptl_absorpt_coefficient_mu 0.481
_exptl_absorpt_correction_T_max 0.8047
_exptl_absorpt_correction_T_min 0.7409
_exptl_absorpt_correction_type empirical
_exptl_crystal_colour colorless
_exptl_crystal_density_diffrn 1.401
_exptl_crystal_density_method 'not measured'
_exptl_crystal_description plate
_exptl_crystal_F_000 864
_exptl_crystal_size_max 0.6
_exptl_crystal_size_mid 0.2
_exptl_crystal_size_min 0.1
_refine_diff_density_max 0.612
_refine_diff_density_min -0.364
_refine_diff_density_rms 0.050
_refine_ls_extinction_coef 0.011(2)
_refine_ls_extinction_expression Fc^*^=kFc[1+0.001xFc^2^\l^3^/sin(2\q)]^-1/4^
_refine_ls_extinction_method SHELXL
_refine_ls_goodness_of_fit_ref 1.047
_refine_ls_hydrogen_treatment mixed
_refine_ls_matrix_type full
_refine_ls_number_parameters 339
_refine_ls_number_reflns 3452
_refine_ls_number_restraints 0
_refine_ls_restrained_S_all 1.047
_refine_ls_R_factor_all 0.0840
_refine_ls_R_factor_gt 0.0610
_refine_ls_shift/su_max 0.000
_refine_ls_shift/su_mean 0.000
_refine_ls_structure_factor_coef Fsqd
_refine_ls_weighting_details 'calc w=1/[\s^2^(Fo^2^)+(0.0796P)^2^+1.4468P] where P=(Fo^2^+2Fc^2^)/3'
_refine_ls_weighting_scheme calc
_refine_ls_wR_factor_gt 0.1598
_refine_ls_wR_factor_ref 0.1781
_reflns_number_gt 2466
_reflns_number_total 3452
_reflns_threshold_expression >2sigma(I)
_cod_data_source_file cg060619ysi20061229_020634.cif
_cod_data_source_block 1
_cod_depositor_comments
;
The following automatic conversions were performed:

'_symmetry_cell_setting' value 'Monoclinic' changed to 'monoclinic'
according to /home/saulius/struct/CIF-dictionaries/cif_core.dic
dictionary named 'cif_core.dic' version 2.4.1 from 2010-06-29.

Automatic conversion script
Id: cif_fix_values 1715 2011-07-08 13:25:40Z adriana 
;
_cod_original_sg_symbol_H-M P2(1)/c
_cod_database_code 4503974

loop_
_symmetry_equiv_pos_as_xyz
'x, y, z'
'-x, y+1/2, -z+1/2'
'-x, -y, -z'
'x, -y-1/2, z-1/2'

loop_
_atom_site_label
_atom_site_type_symbol
_atom_site_fract_x
_atom_site_fract_y
_atom_site_fract_z
_atom_site_U_iso_or_equiv
_atom_site_adp_type
_atom_site_occupancy
_atom_site_symmetry_multiplicity
_atom_site_calc_flag
_atom_site_refinement_flags
O1 O 0.5778(2) 0.4520(3) 0.20520(9) 0.0699(7) Uani 1 1 d .
O2 O 0.9550(2) 0.7816(3) 0.04522(11) 0.0811(8) Uani 1 1 d .
N1 N 0.2649(2) 0.3150(3) 0.09430(10) 0.0558(7) Uani 1 1 d .
N2 N 0.4371(2) 0.4698(3) 0.12932(10) 0.0502(6) Uani 1 1 d .
N3 N 1.1447(2) 0.6297(4) 0.05149(11) 0.0532(7) Uani 1 1 d .
N4 N 1.3609(2) 0.6605(3) 0.02379(10) 0.0526(6) Uani 1 1 d .
C1 C 0.3910(3) 0.2061(4) 0.17140(13) 0.0635(9) Uani 1 1 d .
C2 C 0.3155(4) 0.0673(5) 0.16788(15) 0.0744(10) Uani 1 1 d .
C3 C 0.2149(4) 0.0515(5) 0.12729(16) 0.0726(10) Uani 1 1 d .
C4 C 0.1941(4) 0.1778(4) 0.09186(15) 0.0666(9) Uani 1 1 d .
C5 C 0.3642(3) 0.3260(4) 0.13320(11) 0.0488(7) Uani 1 1 d .
C6 C 0.5387(3) 0.5247(4) 0.16357(12) 0.0535(7) Uani 1 1 d .
C7 C 0.6021(3) 0.6816(4) 0.14732(16) 0.0602(8) Uani 1 1 d .
C8 C 0.7549(3) 0.6627(4) 0.14190(14) 0.0585(8) Uani 1 1 d .
C9 C 0.7907(3) 0.5493(5) 0.09573(15) 0.0586(8) Uani 1 1 d .
C10 C 0.9419(3) 0.5240(5) 0.08966(16) 0.0604(8) Uani 1 1 d .
C11 C 1.0121(3) 0.6587(4) 0.06019(12) 0.0539(7) Uani 1 1 d .
C12 C 1.2357(3) 0.7203(3) 0.02139(11) 0.0467(7) Uani 1 1 d .
C13 C 1.2007(3) 0.8562(4) -0.00928(13) 0.0556(8) Uani 1 1 d .
C14 C 1.2989(4) 0.9279(4) -0.03969(13) 0.0620(8) Uani 1 1 d .
C15 C 1.4267(4) 0.8634(4) -0.03956(13) 0.0614(8) Uani 1 1 d .
C16 C 1.4533(3) 0.7318(4) -0.00738(13) 0.0577(8) Uani 1 1 d .
C17 C 0.1754(4) -0.2756(6) 0.27174(17) 0.0812(11) Uani 1 1 d .
Cl1 Cl 0.2235(6) -0.3571(5) 0.21171(17) 0.1272(15) Uani 0.50 1 d P
Cl2 Cl 0.1822(7) -0.3865(7) 0.3282(2) 0.177(3) Uani 0.50 1 d P
Cl3 Cl 0.0141(5) -0.1986(6) 0.2603(2) 0.1319(19) Uani 0.50 1 d P
Cl1' Cl 0.2543(8) -0.4351(9) 0.2388(4) 0.267(5) Uani 0.50 1 d P
Cl2' Cl 0.1271(9) -0.3638(8) 0.3326(2) 0.200(4) Uani 0.50 1 d P
Cl3' Cl 0.0421(9) -0.2089(9) 0.2395(4) 0.279(5) Uani 0.50 1 d P
D D 0.239(5) -0.194(6) 0.2772(19) 0.115(16) Uiso 1 1 d .
H2N H 0.418(3) 0.525(4) 0.1016(12) 0.043(8) Uiso 1 1 d .
H3N H 1.168(3) 0.547(4) 0.0617(13) 0.051(9) Uiso 1 1 d .
H1 H 0.470(4) 0.218(4) 0.2002(15) 0.081(11) Uiso 1 1 d .
H2 H 0.330(4) -0.017(5) 0.1935(16) 0.084(11) Uiso 1 1 d .
H3 H 0.162(4) -0.042(5) 0.1217(15) 0.079(11) Uiso 1 1 d .
H4 H 0.128(4) 0.174(4) 0.0626(15) 0.069(10) Uiso 1 1 d .
H7A H 0.560(3) 0.716(4) 0.1119(15) 0.068(9) Uiso 1 1 d .
H7B H 0.584(3) 0.764(4) 0.1795(14) 0.071(10) Uiso 1 1 d .
H8A H 0.789(3) 0.622(4) 0.1791(15) 0.074(10) Uiso 1 1 d .
H8B H 0.796(3) 0.769(5) 0.1337(14) 0.071(10) Uiso 1 1 d .
H9A H 0.746(4) 0.435(5) 0.1033(15) 0.085(11) Uiso 1 1 d .
H9B H 0.754(3) 0.583(4) 0.0609(15) 0.066(10) Uiso 1 1 d .
H10A H 0.963(3) 0.425(4) 0.0703(14) 0.067(10) Uiso 1 1 d .
H10B H 0.981(3) 0.516(4) 0.1246(16) 0.070(10) Uiso 1 1 d .
H13 H 1.112(3) 0.892(4) -0.0111(13) 0.063(9) Uiso 1 1 d .
H14 H 1.274(4) 1.025(5) -0.0611(15) 0.078(10) Uiso 1 1 d .
H15 H 1.496(4) 0.909(4) -0.0615(14) 0.073(10) Uiso 1 1 d .
H16 H 1.543(4) 0.685(4) -0.0056(15) 0.078(11) Uiso 1 1 d .

loop_
_atom_site_aniso_label
_atom_site_aniso_U_11
_atom_site_aniso_U_22
_atom_site_aniso_U_33
_atom_site_aniso_U_23
_atom_site_aniso_U_13
_atom_site_aniso_U_12
O1 0.0581(13) 0.0919(17) 0.0587(13) 0.0092(12) -0.0121(10) -0.0058(12)
O2 0.0549(13) 0.0777(17) 0.112(2) 0.0355(15) 0.0155(13) 0.0195(12)
N1 0.0504(13) 0.0576(16) 0.0588(14) 0.0028(12) -0.0079(11) 0.0014(12)
N2 0.0437(13) 0.0583(15) 0.0482(13) 0.0058(12) -0.0024(10) 0.0014(12)
N3 0.0436(13) 0.0526(16) 0.0633(15) 0.0137(13) 0.0026(11) 0.0045(12)
N4 0.0438(13) 0.0592(15) 0.0548(14) 0.0051(12) 0.0018(10) 0.0023(11)
C1 0.065(2) 0.071(2) 0.0537(18) 0.0121(16) -0.0058(15) -0.0034(17)
C2 0.089(3) 0.070(2) 0.064(2) 0.0197(18) -0.0027(19) -0.009(2)
C3 0.080(2) 0.062(2) 0.075(2) 0.0037(18) -0.0004(19) -0.0131(19)
C4 0.067(2) 0.063(2) 0.069(2) 0.0005(17) -0.0143(17) -0.0037(17)
C5 0.0456(15) 0.0557(17) 0.0452(14) -0.0007(13) 0.0046(12) 0.0030(13)
C6 0.0399(14) 0.0681(19) 0.0525(16) -0.0027(15) 0.0015(13) 0.0039(14)
C7 0.0485(17) 0.061(2) 0.071(2) -0.0051(17) -0.0017(15) 0.0006(15)
C8 0.0472(16) 0.064(2) 0.064(2) -0.0038(16) -0.0036(14) -0.0092(15)
C9 0.0454(16) 0.067(2) 0.0633(19) -0.0026(16) 0.0006(14) -0.0053(15)
C10 0.0498(17) 0.063(2) 0.068(2) 0.0070(18) 0.0062(16) 0.0024(15)
C11 0.0460(16) 0.0601(19) 0.0555(16) 0.0068(14) 0.0005(13) 0.0043(15)
C12 0.0452(15) 0.0493(16) 0.0453(14) 0.0007(12) -0.0014(11) -0.0014(13)
C13 0.0530(18) 0.0556(18) 0.0580(17) 0.0057(14) -0.0016(14) 0.0017(15)
C14 0.071(2) 0.0556(19) 0.0588(18) 0.0078(15) 0.0018(16) -0.0024(17)
C15 0.065(2) 0.063(2) 0.0574(18) 0.0011(16) 0.0122(15) -0.0101(17)
C16 0.0479(17) 0.065(2) 0.0602(18) -0.0012(16) 0.0081(14) -0.0022(16)
C17 0.074(2) 0.089(3) 0.081(2) -0.010(2) 0.0005(19) -0.014(2)
Cl1 0.157(3) 0.101(2) 0.129(2) -0.0558(19) 0.070(2) -0.036(2)
Cl2 0.227(5) 0.152(4) 0.145(4) 0.091(4) -0.092(4) -0.028(3)
Cl3 0.0903(19) 0.138(3) 0.166(4) -0.057(3) -0.016(2) 0.048(2)
Cl1' 0.187(5) 0.204(7) 0.423(12) -0.162(7) 0.192(8) -0.037(5)
Cl2' 0.364(10) 0.141(4) 0.100(3) -0.034(3) 0.082(4) -0.028(5)
Cl3' 0.271(9) 0.200(7) 0.349(10) 0.159(7) -0.213(7) -0.079(5)

loop_
_atom_type_symbol
_atom_type_description
_atom_type_scat_dispersion_real
_atom_type_scat_dispersion_imag
_atom_type_scat_source
C C 0.0033 0.0016 'International Tables Vol C Tables 4.2.6.8 and 6.1.1.4'
H H 0.0000 0.0000 'International Tables Vol C Tables 4.2.6.8 and 6.1.1.4'
N N 0.0061 0.0033 'International Tables Vol C Tables 4.2.6.8 and 6.1.1.4'
O O 0.0106 0.0060 'International Tables Vol C Tables 4.2.6.8 and 6.1.1.4'
Cl Cl 0.1484 0.1585 'International Tables Vol C Tables 4.2.6.8 and 6.1.1.4'
D D 0.0000 0.0000 'International Tables Vol C Tables 4.2.6.8 and 6.1.1.4'

loop_
_geom_angle_atom_site_label_1
_geom_angle_atom_site_label_2
_geom_angle_atom_site_label_3
_geom_angle
C4 N1 C5 117.3(3)
H2N N2 C6 116(2)
H2N N2 C5 115(2)
C6 N2 C5 128.1(3)
H3N N3 C11 113(2)
H3N N3 C12 118(2)
C11 N3 C12 129.0(3)
C12 N4 C16 117.4(3)
H1 C1 C2 121(2)
H1 C1 C5 120(2)
C2 C1 C5 118.2(3)
H2 C2 C1 121(2)
H2 C2 C3 119(2)
C1 C2 C3 120.1(3)
H3 C3 C4 118(2)
H3 C3 C2 124(2)
C4 C3 C2 117.6(4)
H4 C4 N1 114(2)
H4 C4 C3 122(2)
N1 C4 C3 124.0(3)
N1 C5 C1 122.8(3)
N1 C5 N2 112.2(2)
C1 C5 N2 125.0(3)
O1 C6 N2 122.8(3)
O1 C6 C7 121.3(3)
N2 C6 C7 115.9(3)
H7A C7 H7B 112(3)
H7A C7 C6 108(2)
H7B C7 C6 106.5(19)
H7A C7 C8 110(2)
H7B C7 C8 108.9(18)
C6 C7 C8 110.8(3)
H8B C8 H8A 110(3)
H8B C8 C9 107(2)
H8A C8 C9 112(2)
H8B C8 C7 110(2)
H8A C8 C7 105(2)
C9 C8 C7 112.7(3)
H9B C9 H9A 106(3)
H9B C9 C8 112(2)
H9A C9 C8 108(2)
H9B C9 C10 107(2)
H9A C9 C10 108(2)
C8 C9 C10 114.4(3)
H10B C10 H10A 107(3)
H10B C10 C11 108(2)
H10A C10 C11 107(2)
H10B C10 C9 108(2)
H10A C10 C9 113(2)
C11 C10 C9 114.4(3)
O2 C11 N3 123.0(3)
O2 C11 C10 123.1(3)
N3 C11 C10 113.9(3)
N4 C12 C13 122.7(3)
N4 C12 N3 113.1(2)
C13 C12 N3 124.3(3)
H13 C13 C14 122(2)
H13 C13 C12 120(2)
C14 C13 C12 118.1(3)
H14 C14 C15 122(2)
H14 C14 C13 118(2)
C15 C14 C13 119.8(3)
H15 C15 C16 120(2)
H15 C15 C14 121(2)
C16 C15 C14 118.3(3)
H16 C16 N4 116(2)
H16 C16 C15 120(2)
N4 C16 C15 123.6(3)
Cl3' C17 Cl2 127.2(5)
Cl3' C17 Cl1 88.3(5)
Cl2 C17 Cl1 119.1(4)
Cl3' C17 Cl2' 108.3(5)
Cl2 C17 Cl2' 20.0(4)
Cl1 C17 Cl2' 131.2(4)
Cl3' C17 Cl3 19.9(5)
Cl2 C17 Cl3 110.4(4)
Cl1 C17 Cl3 107.3(3)
Cl2' C17 Cl3 90.6(4)
Cl3' C17 Cl1' 114.4(6)
Cl2 C17 Cl1' 87.1(5)
Cl1 C17 Cl1' 32.6(4)
Cl2' C17 Cl1' 102.1(4)
Cl3 C17 Cl1' 129.2(4)
Cl1' Cl1 C17 77.0(5)
Cl1' Cl1 Cl3' 113.1(6)
C17 Cl1 Cl3' 44.4(3)
Cl2' Cl2 C17 87.7(9)
Cl2' Cl2 Cl1' 122.4(9)
C17 Cl2 Cl1' 48.2(3)
Cl3' Cl3 C17 68.0(9)
Cl3' Cl3 Cl2' 108.2(9)
C17 Cl3 Cl2' 44.6(3)
Cl1 Cl1' C17 70.4(5)
Cl1 Cl1' Cl2 114.5(6)
C17 Cl1' Cl2 44.7(3)
Cl2 Cl2' C17 72.3(9)
Cl2 Cl2' Cl3 116.7(10)
C17 Cl2' Cl3 44.8(2)
Cl3 Cl3' C17 92.0(10)
Cl3 Cl3' Cl1 136.3(10)
C17 Cl3' Cl1 47.2(3)

loop_
_geom_bond_atom_site_label_1
_geom_bond_atom_site_label_2
_geom_bond_distance
O1 C6 1.225(3)
O2 C11 1.216(4)
N1 C4 1.337(4)
N1 C5 1.339(4)
N2 H2N 0.83(3)
N2 C6 1.359(4)
N2 C5 1.399(4)
N3 H3N 0.76(3)
N3 C11 1.357(4)
N3 C12 1.397(4)
N4 C12 1.334(4)
N4 C16 1.342(4)
C1 H1 1.03(4)
C1 C2 1.374(5)
C1 C5 1.378(4)
C2 H2 0.94(4)
C2 C3 1.380(5)
C3 H3 0.94(4)
C3 C4 1.365(5)
C4 H4 0.95(4)
C6 C7 1.504(5)
C7 H7A 0.98(3)
C7 H7B 1.06(4)
C7 C8 1.529(4)
C8 H8B 0.99(4)
C8 H8A 1.01(4)
C8 C9 1.512(5)
C9 H9B 0.95(3)
C9 H9A 1.07(4)
C9 C10 1.523(4)
C10 H10B 0.92(4)
C10 H10A 0.97(4)
C10 C11 1.508(4)
C12 C13 1.387(4)
C13 H13 0.92(3)
C13 C14 1.374(5)
C14 H14 0.98(4)
C14 C15 1.373(5)
C15 H15 0.96(4)
C15 C16 1.362(5)
C16 H16 0.97(4)
C17 Cl3' 1.607(7)
C17 Cl2 1.646(6)
C17 Cl1 1.686(6)
C17 Cl2' 1.726(7)
C17 Cl3 1.732(6)
C17 Cl1' 1.743(7)
Cl1 Cl1' 0.963(11)
Cl1 Cl3' 2.295(12)
Cl2 Cl2' 0.590(12)
Cl2 Cl1' 2.335(10)
Cl3 Cl3' 0.590(13)
Cl3 Cl2' 2.459(9)
